data_7716142
loop_
_publ_author_name
'Kuppusamy, Senthil Kumar'
'Mizuno, Asato'
'K&#xe4;mmerer, Lea'
'Salamon, Soma'
'Heinrich, Beno&#xee;t'
'Bailly, Corinne'
'&#x160;alitro&#x161;, Ivan'
'Wende, Heiko'
'Ruben, Mario'

_publ_section_title
;
 Lattice solvent- and substituent-dependent spin-crossover in isomeric
 iron(II) complexes.
;
_journal_issue 26
_journal_name_full 'Dalton transactions (Cambridge, England : 2003)'
_journal_page_first 10851
_journal_page_last 10865
_journal_paper_doi 10.1039/d4dt00429a
_journal_volume 53
_journal_year 2024
_chemical_formula_moiety 'C28 H26 Fe N10 O4, 2(Cl O4), C2 H3 N'
_chemical_formula_sum 'C30 H29 Cl2 Fe N11 O12'
_chemical_formula_weight 862.39
_space_group_crystal_system monoclinic
_space_group_IT_number 14
_space_group_name_Hall '-P 2ybc'
_space_group_name_H-M_alt 'P 1 21/c 1'
_atom_sites_solution_hydrogens geom
_atom_sites_solution_primary dual
_atom_sites_solution_secondary difmap
_audit_creation_date 2020-08-21
_audit_creation_method
;
Olex2 1.3
(compiled 2020.07.31 svn.rc2a77460 for OlexSys, GUI svn.r6145)
;
_audit_update_record
;
2024-04-08 deposited with the CCDC.	2024-05-15 downloaded from the CCDC.
;
_cell_angle_alpha 90
_cell_angle_beta 100.291(7)
_cell_angle_gamma 90
_cell_formula_units_Z 4
_cell_length_a 14.0964(11)
_cell_length_b 33.9875(14)
_cell_length_c 8.3387(5)
_cell_measurement_reflns_used 2366
_cell_measurement_temperature 300
_cell_measurement_theta_max 23.0090
_cell_measurement_theta_min 2.7320
_cell_volume 3930.8(4)
_computing_cell_refinement 'CrysAlisPro 1.171.40.67a (Rigaku OD, 2019)'
_computing_data_collection 'CrysAlisPro 1.171.40.67a (Rigaku OD, 2019)'
_computing_data_reduction 'CrysAlisPro 1.171.40.67a (Rigaku OD, 2019)'
_computing_molecular_graphics 'Olex2 1.3 (Dolomanov et al., 2009)'
_computing_publication_material 'Olex2 1.3 (Dolomanov et al., 2009)'
_computing_structure_refinement 'SHELXL 2018/3 (Sheldrick, 2015)'
_computing_structure_solution 'SHELXT 2018/2 (Sheldrick, 2018)'
_diffrn_ambient_temperature 300
_diffrn_detector 'imaging plate (34 cm diameter)'
_diffrn_measured_fraction_theta_full 0.992
_diffrn_measured_fraction_theta_max 0.992
_diffrn_measurement_details
;
List of Runs (angles in degrees, time in seconds):

  # Type    Start    End  Width  t~exp~   \w     \q     \k     \f   Frames
#--------------------------------------------------------------------------
  1  \w    -41.00  90.00   1.00  600.60    --    0.00 180.00 278.00  131
;
_diffrn_measurement_device '2-circle goniometer'
_diffrn_measurement_device_type 'STOE IPDS2T'
_diffrn_measurement_method '\w scans'
_diffrn_orient_matrix_type 'CrysAlisPro convention (1999,Acta A55,543-557)'
_diffrn_orient_matrix_UB_11 -0.0510453000
_diffrn_orient_matrix_UB_12 0.0002564000
_diffrn_orient_matrix_UB_13 -0.0151037000
_diffrn_orient_matrix_UB_21 0.0005084000
_diffrn_orient_matrix_UB_22 0.0208796000
_diffrn_orient_matrix_UB_23 -0.0020079000
_diffrn_orient_matrix_UB_31 -0.0001259000
_diffrn_orient_matrix_UB_32 -0.0005299000
_diffrn_orient_matrix_UB_33 -0.0851501000
_diffrn_radiation_monochromator 'plane graphite'
_diffrn_radiation_probe x-ray
_diffrn_radiation_type 'Mo K\a'
_diffrn_radiation_wavelength 0.71073
_diffrn_reflns_av_R_equivalents 0.1308
_diffrn_reflns_av_unetI/netI 0.1295
_diffrn_reflns_Laue_measured_fraction_full 0.992
_diffrn_reflns_Laue_measured_fraction_max 0.992
_diffrn_reflns_limit_h_max 15
_diffrn_reflns_limit_h_min -15
_diffrn_reflns_limit_k_max 37
_diffrn_reflns_limit_k_min -36
_diffrn_reflns_limit_l_max 9
_diffrn_reflns_limit_l_min -8
_diffrn_reflns_number 14651
_diffrn_reflns_point_group_measured_fraction_full 0.992
_diffrn_reflns_point_group_measured_fraction_max 0.992
_diffrn_reflns_theta_full 23.255
_diffrn_reflns_theta_max 23.255
_diffrn_reflns_theta_min 2.716
_diffrn_source 'fine-focus sealed X-ray tube'
_diffrn_source_type 'Enhance (Mo) X-ray Source'
_exptl_absorpt_coefficient_mu 0.592
_exptl_absorpt_correction_T_max 1.00000
_exptl_absorpt_correction_T_min 0.54329
_exptl_absorpt_correction_type multi-scan
_exptl_absorpt_process_details
;
CrysAlisPro 1.171.40.67a (Rigaku Oxford Diffraction, 2019)
Empirical absorption correction using spherical harmonics,
 implemented in SCALE3 ABSPACK scaling algorithm.
;
_exptl_crystal_colour yellow
_exptl_crystal_colour_primary yellow
_exptl_crystal_density_diffrn 1.457
_exptl_crystal_description needle
_exptl_crystal_F_000 1768
_exptl_crystal_preparation 'Magnetic properties'
_exptl_crystal_size_max 0.346
_exptl_crystal_size_mid 0.108
_exptl_crystal_size_min 0.072
_refine_diff_density_max 0.335
_refine_diff_density_min -0.375
_refine_diff_density_rms 0.071
_refine_ls_extinction_method none
_refine_ls_goodness_of_fit_ref 0.989
_refine_ls_hydrogen_treatment constr
_refine_ls_matrix_type full
_refine_ls_number_parameters 571
_refine_ls_number_reflns 5599
_refine_ls_number_restraints 97
_refine_ls_restrained_S_all 0.987
_refine_ls_R_factor_all 0.1852
_refine_ls_R_factor_gt 0.0874
_refine_ls_shift/su_max 0.000
_refine_ls_shift/su_mean 0.000
_refine_ls_structure_factor_coef Fsqd
_refine_ls_weighting_details 'w=1/[\s^2^(Fo^2^)+(0.1232P)^2^] where P=(Fo^2^+2Fc^2^)/3'
_refine_ls_weighting_scheme calc
_refine_ls_wR_factor_gt 0.2052
_refine_ls_wR_factor_ref 0.2722
_reflns_Friedel_coverage 0.000
_reflns_number_gt 2570
_reflns_number_total 5599
_reflns_threshold_expression 'I > 2\s(I)'
_cod_data_source_file d4dt00429a2.cif
_cod_data_source_block skr405
_cod_depositor_comments 'Adding full bibliography for 7716135--7716142.cif.'
_cod_database_code 7716142
_shelx_shelxl_version_number 2018/3
_chemical_oxdiff_formula 'C H N O Fe Cl'
_shelx_space_group_comment
;
The symmetry employed for this shelxl refinement is uniquely defined
by the following loop, which should always be used as a source of
symmetry information in preference to the above space-group names.
They are only intended as comments.
;
_reflns_odcompleteness_completeness 99.10
_reflns_odcompleteness_iscentric 1
_reflns_odcompleteness_theta 23.21
_olex2_refinement_description
;
1. Fixed Uiso
 At 1.2 times of:
  All C(H) groups, All C(H,H) groups
 At 1.5 times of:
  All C(H,H,H) groups
2. Shared sites
{C26B, C26A, C26C}
3. Restrained distances
 C27B-C28B = C27A-C28A = C27C-C28C
 1.52 with sigma of 0.01
 C26A-O3A = C26B-O3B = C26C-O3C
 1.43 with sigma of 0.01
 O4B-C27B = O4A-C27A = O4C-C27C
 1.23 with sigma of 0.01
 O3A-C27A = O3B-C27B = O3C-C27C
 1.32 with sigma of 0.01
 C20-C26B \\sim C20-C26A \\sim C20-C26C
 with sigma of 0.02
 C28A-O4A \\sim C28B-O4B \\sim C28C-O4C
 with sigma of 0.02
 O3A-O4A \\sim O3B-O4B \\sim O3C-O4C
 with sigma of 0.02
 Cl2-O11 \\sim Cl2-O12 \\sim Cl2-O10 \\sim Cl2-O9
 with sigma of 0.02
 O9-O10 \\sim O10-O11 \\sim O11-O12
 with sigma of 0.02
 Cl2-O13 \\sim Cl2-O15 \\sim Cl2-O14 \\sim Cl2-O21
 with sigma of 0.02
 O13-O14 \\sim O14-O15 \\sim O15-O21 \\sim O21-O13
 with sigma of 0.02
4. Restrained planarity
 O3A, C27A, C28A, O4A
 with sigma of 0.1
 O3B, O4B, C27B, C28B
 with sigma of 0.1
 O3C, C27C, O4C, C28C
 with sigma of 0.1
5. Uiso/Uaniso restraints and constraints
O11 \\sim O15: within 2A with sigma of 0.04 and sigma for terminal atoms of
0.08 within 2A
O12 \\sim O21: within 2A with sigma of 0.04 and sigma for terminal atoms of
0.08 within 2A
O10 \\sim O14: within 2A with sigma of 0.04 and sigma for terminal atoms of
0.08 within 2A
O9 \\sim O13: within 2A with sigma of 0.04 and sigma for terminal atoms of 0.08
within 2A
Uanis(C28B) = Uanis(C28A) = Uanis(C28C)
Uanis(C26B) = Uanis(C26A) = Uanis(C26C)
Uanis(O4B) = Uanis(O4A) = Uanis(O4C)
Uanis(C27B) = Uanis(C27A) = Uanis(C27C)
Uanis(O3B) = Uanis(O3A) = Uanis(O3C)
6. Rigid body (RIGU) restrains
 C27B, C28B
 with sigma for 1-2 distances of 0.004 and sigma for 1-3 distances of 0.004
 C27A, C28A
 with sigma for 1-2 distances of 0.004 and sigma for 1-3 distances of 0.004
 C27A, O4A
 with sigma for 1-2 distances of 0.004 and sigma for 1-3 distances of 0.004
 O3A, C27A
 with sigma for 1-2 distances of 0.004 and sigma for 1-3 distances of 0.004
 O3B, C27B
 with sigma for 1-2 distances of 0.004 and sigma for 1-3 distances of 0.004
 O4B, C27B
 with sigma for 1-2 distances of 0.004 and sigma for 1-3 distances of 0.004
 O3C, C27C
 with sigma for 1-2 distances of 0.004 and sigma for 1-3 distances of 0.004
 C27C, C28C
 with sigma for 1-2 distances of 0.004 and sigma for 1-3 distances of 0.004
 C27C, O4C
 with sigma for 1-2 distances of 0.004 and sigma for 1-3 distances of 0.004
7. Others
 1*[Sof(O3A)+Sof(C27A)+Sof(C28A)+Sof(H28D)+Sof(H28E)+Sof(H28F)+Sof(O4A)+
 Sof(C26A)+Sof(H26C)+Sof(H26D)]+1*[Sof(O3B)+Sof(C26B)+Sof(H26A)+Sof(H26B)+
 Sof(O4B)+Sof(C27B)+Sof(C28B)+Sof(H28A)+Sof(H28B)+Sof(H28C)]+1*[Sof(C26C)+
 Sof(H26E)+Sof(H26F)+Sof(O3C)+Sof(C27C)+Sof(O4C)+Sof(C28C)+Sof(H28G)+Sof(H28H)+
 Sof(H28I)]=1 with esd of 0.001
 Sof(O13)=Sof(O15)=Sof(O14)=Sof(O21)=1-FVAR(1)
 Sof(O11)=Sof(O12)=Sof(O10)=Sof(O9)=FVAR(1)
 Sof(O3A)=Sof(C27A)=Sof(C28A)=Sof(H28D)=Sof(H28E)=Sof(H28F)=Sof(O4A)=Sof(C26A)=
 Sof(H26C)=Sof(H26D)=FVAR(2)
 Sof(O3B)=Sof(C26B)=Sof(H26A)=Sof(H26B)=Sof(O4B)=Sof(C27B)=Sof(C28B)=Sof(H28A)=
 Sof(H28B)=Sof(H28C)=FVAR(3)
 Sof(C26C)=Sof(H26E)=Sof(H26F)=Sof(O3C)=Sof(C27C)=Sof(O4C)=Sof(C28C)=Sof(H28G)=
 Sof(H28H)=Sof(H28I)=FVAR(4)
8.a Secondary CH2 refined with riding coordinates:
 C12(H12A,H12B), C26B(H26A,H26B), C26A(H26C,H26D), C26C(H26E,H26F)
8.b Me refined with riding coordinates:
 C28B(H28A,H28B,H28C), C28A(H28D,H28E,H28F), C28C(H28G,H28H,H28I)
8.c Aromatic/amide H refined with riding coordinates:
 C5(H5), C1(H1), C7(H7), C2(H2), C21(H21), C3(H3), C19(H19), C9(H9), C25(H25),
 C10(H10), C15(H15), C11(H11), C23(H23), C17(H17), C24(H24), C16(H16)
8.d Idealised Me refined as rotating group:
 C14(H14A,H14B,H14C), C01I(H01A,H01B,H01C)
;
_olex2_submission_special_instructions 'No special instructions were received'
_oxdiff_exptl_absorpt_empirical_details
;
Empirical correction (ABSPACK) includes:
- Absorption correction using spherical harmonics
- Frame scaling
;
_oxdiff_exptl_absorpt_empirical_full_max 2.087
_oxdiff_exptl_absorpt_empirical_full_min 0.558

loop_
_space_group_symop_operation_xyz
'x, y, z'
'-x, y+1/2, -z+1/2'
'-x, -y, -z'
'x, -y-1/2, z-1/2'

loop_
_atom_site_label
_atom_site_type_symbol
_atom_site_fract_x
_atom_site_fract_y
_atom_site_fract_z
_atom_site_U_iso_or_equiv
_atom_site_adp_type
_atom_site_occupancy
_atom_site_site_symmetry_order
_atom_site_calc_flag
_atom_site_refinement_flags_posn
_atom_site_refinement_flags_adp
_atom_site_refinement_flags_occupancy
_atom_site_disorder_assembly
_atom_site_disorder_group
Fe1 Fe 0.66870(9) 0.61936(3) 0.52705(16) 0.0718(5) Uani 1 1 d . . . . .
Cl1 Cl 1.1331(2) 0.55894(8) 0.1920(4) 0.0973(9) Uani 1 1 d . . . . .
Cl2 Cl 0.4485(2) 0.67086(8) 0.9530(4) 0.0982(9) Uani 1 1 d D . . . .
O1 O 1.1499(5) 0.55666(16) 0.6806(8) 0.0813(18) Uani 1 1 d . . . . .
N3 N 0.8000(5) 0.58759(17) 0.5759(9) 0.0643(18) Uani 1 1 d . . . . .
N7 N 0.6271(6) 0.7047(2) 0.5922(9) 0.077(2) Uani 1 1 d . . . . .
N8 N 0.5393(5) 0.65198(19) 0.4752(9) 0.0683(19) Uani 1 1 d . . . . .
N10 N 0.5586(6) 0.5786(2) 0.4101(9) 0.076(2) Uani 1 1 d . . . . .
N2 N 0.8311(5) 0.61184(19) 0.3345(9) 0.0696(19) Uani 1 1 d . . . . .
N1 N 0.7397(5) 0.6290(2) 0.3185(9) 0.073(2) Uani 1 1 d . . . . .
N5 N 0.6714(6) 0.58982(19) 0.7589(9) 0.076(2) Uani 1 1 d . . . . .
N4 N 0.7525(6) 0.56687(19) 0.8113(9) 0.075(2) Uani 1 1 d . . . . .
N9 N 0.4690(6) 0.5948(2) 0.3629(9) 0.074(2) Uani 1 1 d . . . . .
N6 N 0.7045(7) 0.6793(2) 0.6173(10) 0.085(2) Uani 1 1 d . . . . .
O2 O 1.2513(5) 0.5048(2) 0.7108(10) 0.114(3) Uani 1 1 d . . . . .
C4 C 0.8644(7) 0.5899(2) 0.4758(10) 0.063(2) Uani 1 1 d . . . . .
O6 O 1.0351(6) 0.5468(2) 0.1491(10) 0.126(3) Uani 1 1 d . . . . .
C5 C 0.9550(6) 0.5722(2) 0.5107(11) 0.071(2) Uani 1 1 d . . . . .
H5 H 0.998264 0.574490 0.438947 0.086 Uiso 1 1 calc R U . . .
O3B O 0.1972(11) 0.6983(6) 0.393(5) 0.117(5) Uani 0.555(19) 1 d D . P A 2
C22 C 0.4582(7) 0.6351(2) 0.4062(10) 0.065(2) Uani 1 1 d . . . . .
C8 C 0.8272(7) 0.5676(2) 0.7134(11) 0.066(2) Uani 1 1 d . . . . .
C18 C 0.5366(8) 0.6903(2) 0.5181(11) 0.071(3) Uani 1 1 d . . . . .
C6 C 0.9790(7) 0.5515(2) 0.6533(11) 0.069(2) Uani 1 1 d . . . . .
C1 C 0.7261(8) 0.6470(2) 0.1763(13) 0.087(3) Uani 1 1 d . . . . .
H1 H 0.670771 0.660996 0.132890 0.105 Uiso 1 1 calc R U . . .
C7 C 0.9138(7) 0.5486(2) 0.7594(11) 0.073(2) Uani 1 1 d . . . . .
H7 H 0.928048 0.534603 0.856490 0.088 Uiso 1 1 calc R U . . .
C2 C 0.8078(8) 0.6422(3) 0.0972(14) 0.099(3) Uani 1 1 d . . . . .
H2 H 0.815568 0.652198 -0.003431 0.119 Uiso 1 1 calc R U . . .
C12 C 1.0743(7) 0.5302(2) 0.6957(13) 0.087(3) Uani 1 1 d . . . . .
H12A H 1.082551 0.520312 0.806411 0.105 Uiso 1 1 calc R U . . .
H12B H 1.075474 0.508031 0.622863 0.105 Uiso 1 1 calc R U . . .
C21 C 0.3695(7) 0.6542(3) 0.3723(12) 0.082(3) Uani 1 1 d . . . . .
H21 H 0.313685 0.641325 0.322950 0.099 Uiso 1 1 calc R U . . .
C3 C 0.8711(7) 0.6199(3) 0.2004(12) 0.087(3) Uani 1 1 d . . . . .
H3 H 0.931270 0.611497 0.182983 0.104 Uiso 1 1 calc R U . . .
C19 C 0.4544(8) 0.7124(3) 0.4872(13) 0.090(3) Uani 1 1 d . . . . .
H19 H 0.455264 0.739045 0.512614 0.108 Uiso 1 1 calc R U . . .
C9 C 0.7449(9) 0.5461(3) 0.9492(12) 0.094(3) Uani 1 1 d . . . . .
H9 H 0.790611 0.529042 1.005605 0.113 Uiso 1 1 calc R U . . .
O5 O 1.1825(7) 0.5540(3) 0.0616(11) 0.172(4) Uani 1 1 d . . . . .
O8 O 1.1799(7) 0.5333(3) 0.3218(12) 0.160(4) Uani 1 1 d . . . . .
C25 C 0.5485(9) 0.5408(2) 0.3569(13) 0.087(3) Uani 1 1 d . . . . .
H25 H 0.598066 0.522417 0.369518 0.105 Uiso 1 1 calc R U . . .
C13 C 1.2380(8) 0.5400(4) 0.6935(12) 0.087(3) Uani 1 1 d . . . . .
O11 O 0.4244(16) 0.6319(3) 0.987(2) 0.143(9) Uani 0.652(17) 1 d D U P B 1
C10 C 0.6578(9) 0.5553(3) 0.9878(14) 0.104(4) Uani 1 1 d . . . . .
H10 H 0.631615 0.545490 1.074480 0.125 Uiso 1 1 calc R U . . .
O7 O 1.1422(7) 0.5964(2) 0.2548(14) 0.179(4) Uani 1 1 d . . . . .
C20 C 0.3693(8) 0.6938(3) 0.4167(14) 0.091(3) Uani 1 1 d D . . . .
C15 C 0.7771(9) 0.7009(3) 0.6897(14) 0.103(3) Uani 1 1 d . . . . .
H15 H 0.839753 0.691719 0.722739 0.124 Uiso 1 1 calc R U . . .
C11 C 0.6159(8) 0.5823(3) 0.8714(14) 0.092(3) Uani 1 1 d . . . . .
H11 H 0.556150 0.593864 0.871078 0.111 Uiso 1 1 calc R U . . .
C23 C 0.4060(8) 0.5687(3) 0.2829(14) 0.101(3) Uani 1 1 d . . . . .
H23 H 0.341871 0.573321 0.236929 0.122 Uiso 1 1 calc R U . . .
C17 C 0.6531(10) 0.7409(3) 0.6521(16) 0.113(4) Uani 1 1 d . . . . .
H17 H 0.612918 0.762586 0.652401 0.136 Uiso 1 1 calc R U . . .
C24 C 0.4562(9) 0.5335(3) 0.2828(15) 0.109(4) Uani 1 1 d . . . . .
H24 H 0.431503 0.509521 0.240286 0.131 Uiso 1 1 calc R U . . .
O12 O 0.4943(12) 0.6891(4) 1.1020(15) 0.129(6) Uani 0.652(17) 1 d D U P B 1
C16 C 0.7472(12) 0.7395(3) 0.7102(18) 0.129(4) Uani 1 1 d . . . . .
H16 H 0.785867 0.760257 0.755859 0.155 Uiso 1 1 calc R U . . .
C14 C 1.3130(8) 0.5702(3) 0.6831(18) 0.140(5) Uani 1 1 d . . . . .
H14A H 1.291006 0.587407 0.592717 0.210 Uiso 1 1 calc R U . . .
H14B H 1.371478 0.557493 0.667650 0.210 Uiso 1 1 calc R U . . .
H14C H 1.324800 0.585241 0.782106 0.210 Uiso 1 1 calc R U . . .
O10 O 0.5218(14) 0.6703(6) 0.856(2) 0.181(11) Uani 0.652(17) 1 d D U P B 1
C26B C 0.2822(8) 0.7201(3) 0.389(2) 0.153(6) Uani 0.555(19) 1 d D . P A 2
H26A H 0.289312 0.740333 0.471814 0.183 Uiso 0.555(19) 1 calc R U P A 2
H26B H 0.277081 0.732844 0.283460 0.183 Uiso 0.555(19) 1 calc R U P A 2
C01E C 1.0586(17) 0.6525(5) 0.848(3) 0.188(8) Uani 1 1 d . . . . .
N11 N 0.9768(14) 0.6485(5) 0.825(3) 0.230(9) Uani 1 1 d . . . . .
C01I C 1.1606(11) 0.6544(5) 0.872(3) 0.232(11) Uani 1 1 d . . . . .
H01A H 1.180424 0.662996 0.773729 0.349 Uiso 1 1 calc R U . . .
H01B H 1.186955 0.628798 0.901389 0.349 Uiso 1 1 calc R U . . .
H01C H 1.183397 0.672642 0.958403 0.349 Uiso 1 1 calc R U . . .
O9 O 0.3723(9) 0.6936(4) 0.871(3) 0.148(7) Uani 0.652(17) 1 d D U P B 1
O4B O 0.1009(17) 0.7480(6) 0.307(5) 0.193(12) Uani 0.555(19) 1 d D . P A 2
C27B C 0.1108(14) 0.7137(6) 0.348(4) 0.152(10) Uani 0.555(19) 1 d D . P A 2
C28B C 0.0229(17) 0.6887(8) 0.354(6) 0.21(3) Uani 0.555(19) 1 d D . P A 2
H28A H 0.042698 0.662597 0.388466 0.321 Uiso 0.555(19) 1 calc R U P A 2
H28B H -0.013392 0.700037 0.429441 0.321 Uiso 0.555(19) 1 calc R U P A 2
H28C H -0.016520 0.687704 0.247415 0.321 Uiso 0.555(19) 1 calc R U P A 2
O13 O 0.403(2) 0.6584(11) 0.797(2) 0.185(17) Uani 0.348(17) 1 d D U P B 2
O15 O 0.469(3) 0.6377(9) 1.055(5) 0.18(2) Uani 0.348(17) 1 d D U P B 2
O14 O 0.5354(17) 0.6897(9) 0.939(4) 0.166(16) Uani 0.348(17) 1 d D U P B 2
O21 O 0.383(2) 0.6957(6) 1.019(4) 0.129(13) Uani 0.348(17) 1 d D U P B 2
O3A O 0.207(2) 0.6976(11) 0.296(6) 0.117(5) Uani 0.207(18) 1 d D . P A 1
C27A C 0.128(3) 0.7178(13) 0.238(7) 0.152(10) Uani 0.207(18) 1 d D . P A 1
C28A C 0.030(3) 0.698(2) 0.201(14) 0.21(3) Uani 0.207(18) 1 d D . P A 1
H28D H 0.036278 0.670876 0.228873 0.321 Uiso 0.207(18) 1 calc R U P A 1
H28E H -0.012633 0.710667 0.263321 0.321 Uiso 0.207(18) 1 calc R U P A 1
H28F H 0.004121 0.700884 0.086783 0.321 Uiso 0.207(18) 1 calc R U P A 1
O4A O 0.134(4) 0.7530(13) 0.210(11) 0.193(12) Uani 0.207(18) 1 d D . P A 1
C26A C 0.2822(8) 0.7201(3) 0.389(2) 0.153(6) Uani 0.207(18) 1 d D . P A 1
H26C H 0.265234 0.727963 0.491716 0.183 Uiso 0.207(18) 1 calc R U P A 1
H26D H 0.294568 0.743491 0.329282 0.183 Uiso 0.207(18) 1 calc R U P A 1
C26C C 0.2822(8) 0.7201(3) 0.389(2) 0.153(6) Uani 0.239(17) 1 d D . P A 3
H26E H 0.286186 0.738771 0.477447 0.183 Uiso 0.239(17) 1 calc R U P A 3
H26F H 0.280153 0.734695 0.288236 0.183 Uiso 0.239(17) 1 calc R U P A 3
O3C O 0.197(2) 0.6972(12) 0.379(10) 0.117(5) Uani 0.239(17) 1 d D . P A 3
C27C C 0.122(2) 0.7105(13) 0.438(7) 0.152(10) Uani 0.239(17) 1 d D . P A 3
O4C O 0.116(4) 0.7456(12) 0.467(9) 0.193(12) Uani 0.239(17) 1 d D . P A 3
C28C C 0.043(5) 0.683(2) 0.474(14) 0.21(3) Uani 0.239(17) 1 d D . P A 3
H28G H 0.056622 0.656796 0.444699 0.321 Uiso 0.239(17) 1 calc R U P A 3
H28H H 0.039855 0.684418 0.587591 0.321 Uiso 0.239(17) 1 calc R U P A 3
H28I H -0.017913 0.691363 0.411052 0.321 Uiso 0.239(17) 1 calc R U P A 3

loop_
_atom_site_aniso_label
_atom_site_aniso_U_11
_atom_site_aniso_U_22
_atom_site_aniso_U_33
_atom_site_aniso_U_23
_atom_site_aniso_U_13
_atom_site_aniso_U_12
Fe1 0.0771(10) 0.0543(7) 0.0859(10) 0.0051(6) 0.0198(8) 0.0092(6)
Cl1 0.099(2) 0.094(2) 0.104(2) -0.0138(16) 0.0292(19) -0.0081(16)
Cl2 0.110(2) 0.0703(17) 0.115(3) 0.0049(17) 0.023(2) 0.0084(16)
O1 0.074(5) 0.065(4) 0.104(5) 0.007(3) 0.016(4) 0.008(4)
N3 0.077(5) 0.051(4) 0.067(5) 0.003(3) 0.019(4) 0.003(3)
N7 0.090(6) 0.062(5) 0.075(5) 0.004(4) 0.004(5) -0.001(5)
N8 0.074(5) 0.055(4) 0.075(5) 0.001(4) 0.011(4) -0.003(4)
N10 0.084(6) 0.059(4) 0.091(6) -0.005(4) 0.031(5) 0.002(4)
N2 0.071(5) 0.069(4) 0.069(5) 0.008(4) 0.013(4) -0.002(4)
N1 0.076(6) 0.072(5) 0.067(5) 0.009(4) 0.000(4) 0.010(4)
N5 0.087(6) 0.066(4) 0.082(5) -0.004(4) 0.031(5) 0.001(4)
N4 0.097(6) 0.058(4) 0.072(5) 0.009(4) 0.019(5) 0.011(4)
N9 0.073(6) 0.066(5) 0.087(6) 0.003(4) 0.026(5) -0.003(4)
N6 0.083(6) 0.069(5) 0.099(6) 0.005(4) 0.007(5) -0.004(5)
O2 0.094(6) 0.106(5) 0.144(7) 0.041(5) 0.026(5) 0.037(5)
C4 0.079(7) 0.048(5) 0.059(6) 0.007(4) 0.006(5) 0.004(4)
O6 0.089(6) 0.128(6) 0.154(7) 0.000(5) 0.002(5) -0.018(5)
C5 0.069(7) 0.060(5) 0.086(7) -0.002(5) 0.019(5) -0.003(5)
O3B 0.070(5) 0.079(5) 0.199(15) -0.038(7) 0.021(7) 0.004(4)
C22 0.076(7) 0.052(5) 0.071(6) 0.006(4) 0.026(5) 0.007(5)
C8 0.089(7) 0.048(5) 0.060(6) 0.004(4) 0.009(5) 0.006(5)
C18 0.091(8) 0.052(5) 0.073(6) 0.004(4) 0.025(6) 0.000(5)
C6 0.081(7) 0.047(5) 0.075(6) 0.005(4) 0.005(6) 0.001(4)
C1 0.097(8) 0.061(6) 0.099(8) 0.010(5) 0.005(7) 0.007(5)
C7 0.088(7) 0.056(5) 0.074(6) 0.007(4) 0.009(6) 0.011(5)
C2 0.109(9) 0.090(7) 0.101(8) 0.031(6) 0.026(8) -0.002(6)
C12 0.073(7) 0.060(5) 0.120(9) 0.009(5) -0.006(6) 0.004(5)
C21 0.066(7) 0.075(6) 0.107(8) 0.004(5) 0.019(6) -0.009(5)
C3 0.083(7) 0.103(7) 0.077(7) 0.033(6) 0.024(6) 0.002(6)
C19 0.087(8) 0.063(6) 0.118(9) 0.005(5) 0.016(7) 0.006(6)
C9 0.134(10) 0.081(6) 0.068(7) 0.022(5) 0.018(7) 0.010(6)
O5 0.156(9) 0.263(11) 0.110(7) -0.028(7) 0.058(7) -0.001(8)
O8 0.180(10) 0.140(7) 0.143(9) 0.021(6) -0.017(7) -0.001(7)
C25 0.108(9) 0.050(5) 0.115(8) -0.013(5) 0.052(7) -0.012(5)
C13 0.078(8) 0.109(8) 0.071(7) 0.004(6) 0.001(6) 0.000(7)
O11 0.23(2) 0.046(7) 0.167(19) -0.013(8) 0.060(14) -0.032(9)
C10 0.130(11) 0.096(8) 0.097(9) 0.000(7) 0.052(8) -0.007(7)
O7 0.201(10) 0.084(6) 0.265(13) -0.037(7) 0.074(9) -0.031(6)
C20 0.081(8) 0.065(6) 0.135(9) 0.015(6) 0.039(7) 0.017(6)
C15 0.093(9) 0.082(7) 0.126(10) 0.010(7) -0.003(7) -0.001(7)
C11 0.102(8) 0.082(7) 0.099(8) -0.016(6) 0.036(7) -0.001(6)
C23 0.081(8) 0.079(7) 0.147(11) -0.019(7) 0.028(7) -0.023(6)
C17 0.116(11) 0.064(7) 0.152(12) -0.019(7) 0.003(9) -0.012(7)
C24 0.109(10) 0.075(7) 0.154(11) -0.030(7) 0.048(9) -0.040(7)
O12 0.153(15) 0.112(10) 0.122(11) 0.007(8) 0.028(10) -0.043(9)
C16 0.142(13) 0.079(8) 0.160(13) -0.005(8) 0.005(11) -0.027(9)
C14 0.095(9) 0.126(10) 0.200(15) -0.010(9) 0.033(9) -0.001(8)
O10 0.22(2) 0.22(2) 0.129(15) 0.082(15) 0.092(16) 0.076(18)
C26B 0.095(10) 0.090(8) 0.273(19) 0.013(9) 0.033(11) -0.004(8)
C01E 0.151(18) 0.115(12) 0.30(3) -0.015(12) 0.04(2) 0.012(15)
N11 0.177(16) 0.169(14) 0.35(3) -0.011(13) 0.06(2) 0.013(15)
C01I 0.096(12) 0.158(14) 0.45(3) 0.046(17) 0.052(17) 0.006(11)
O9 0.117(11) 0.114(11) 0.192(19) -0.018(12) -0.027(12) 0.035(9)
O4B 0.164(15) 0.142(10) 0.27(4) 0.032(15) 0.02(2) 0.042(9)
C27B 0.084(8) 0.127(10) 0.25(3) 0.007(15) 0.046(13) 0.032(7)
C28B 0.102(14) 0.17(2) 0.36(8) 0.01(3) 0.02(3) -0.013(14)
O13 0.20(3) 0.26(4) 0.075(19) 0.01(2) -0.032(18) -0.13(3)
O15 0.23(4) 0.21(4) 0.13(3) 0.07(3) 0.10(3) 0.10(3)
O14 0.11(2) 0.16(2) 0.25(4) -0.05(2) 0.09(2) -0.070(19)
O21 0.17(3) 0.083(14) 0.16(3) 0.004(17) 0.10(3) 0.029(16)
O3A 0.070(5) 0.079(5) 0.199(15) -0.038(7) 0.021(7) 0.004(4)
C27A 0.084(8) 0.127(10) 0.25(3) 0.007(15) 0.046(13) 0.032(7)
C28A 0.102(14) 0.17(2) 0.36(8) 0.01(3) 0.02(3) -0.013(14)
O4A 0.164(15) 0.142(10) 0.27(4) 0.032(15) 0.02(2) 0.042(9)
C26A 0.095(10) 0.090(8) 0.273(19) 0.013(9) 0.033(11) -0.004(8)
C26C 0.095(10) 0.090(8) 0.273(19) 0.013(9) 0.033(11) -0.004(8)
O3C 0.070(5) 0.079(5) 0.199(15) -0.038(7) 0.021(7) 0.004(4)
C27C 0.084(8) 0.127(10) 0.25(3) 0.007(15) 0.046(13) 0.032(7)
O4C 0.164(15) 0.142(10) 0.27(4) 0.032(15) 0.02(2) 0.042(9)
C28C 0.102(14) 0.17(2) 0.36(8) 0.01(3) 0.02(3) -0.013(14)

loop_
_atom_type_symbol
_atom_type_description
_atom_type_scat_dispersion_real
_atom_type_scat_dispersion_imag
_atom_type_scat_source
C C 0.0033 0.0016 'International Tables Vol C Tables 4.2.6.8 and 6.1.1.4'
H H 0.0000 0.0000 'International Tables Vol C Tables 4.2.6.8 and 6.1.1.4'
Cl Cl 0.1484 0.1585 'International Tables Vol C Tables 4.2.6.8 and 6.1.1.4'
Fe Fe 0.3463 0.8444 'International Tables Vol C Tables 4.2.6.8 and 6.1.1.4'
N N 0.0061 0.0033 'International Tables Vol C Tables 4.2.6.8 and 6.1.1.4'
O O 0.0106 0.0060 'International Tables Vol C Tables 4.2.6.8 and 6.1.1.4'

loop_
_geom_angle_atom_site_label_1
_geom_angle_atom_site_label_2
_geom_angle_atom_site_label_3
_geom_angle
_geom_angle_site_symmetry_1
_geom_angle_site_symmetry_3
_geom_angle_publ_flag
N3 Fe1 N10 106.8(3) . . ?
N3 Fe1 N1 73.8(3) . . ?
N3 Fe1 N5 73.6(3) . . ?
N3 Fe1 N6 105.5(3) . . ?
N8 Fe1 N3 178.7(3) . . ?
N8 Fe1 N10 73.9(3) . . ?
N8 Fe1 N1 105.1(3) . . ?
N8 Fe1 N5 107.6(3) . . ?
N8 Fe1 N6 73.8(3) . . ?
N10 Fe1 N1 97.5(3) . . ?
N10 Fe1 N6 147.7(3) . . ?
N1 Fe1 N6 91.3(3) . . ?
N5 Fe1 N10 90.1(3) . . ?
N5 Fe1 N1 147.3(3) . . ?
N5 Fe1 N6 99.0(3) . . ?
O6 Cl1 O8 107.7(5) . . ?
O5 Cl1 O6 111.4(6) . . ?
O5 Cl1 O8 106.5(6) . . ?
O7 Cl1 O6 112.6(6) . . ?
O7 Cl1 O5 112.4(6) . . ?
O7 Cl1 O8 105.8(7) . . ?
O11 Cl2 O12 108.6(8) . . ?
O11 Cl2 O10 109.2(9) . . ?
O10 Cl2 O12 103.8(12) . . ?
O9 Cl2 O11 115.2(12) . . ?
O9 Cl2 O12 111.8(9) . . ?
O9 Cl2 O10 107.4(10) . . ?
O13 Cl2 O15 109(2) . . ?
O13 Cl2 O21 108.7(13) . . ?
O15 Cl2 O21 108.3(12) . . ?
O14 Cl2 O13 108.5(12) . . ?
O14 Cl2 O15 109.3(13) . . ?
O14 Cl2 O21 113.0(18) . . ?
C13 O1 C12 114.9(7) . . ?
C4 N3 Fe1 121.1(6) . . ?
C8 N3 Fe1 122.3(5) . . ?
C8 N3 C4 116.3(7) . . ?
N6 N7 C18 118.9(8) . . ?
C17 N7 N6 111.0(9) . . ?
C17 N7 C18 130.1(10) . . ?
C22 N8 Fe1 120.7(6) . . ?
C22 N8 C18 118.2(8) . . ?
C18 N8 Fe1 121.0(7) . . ?
N9 N10 Fe1 114.7(5) . . ?
C25 N10 Fe1 140.7(8) . . ?
C25 N10 N9 104.4(8) . . ?
N1 N2 C4 117.8(7) . . ?
C3 N2 N1 110.2(7) . . ?
C3 N2 C4 131.9(8) . . ?
N2 N1 Fe1 114.0(5) . . ?
C1 N1 Fe1 140.7(7) . . ?
C1 N1 N2 105.2(7) . . ?
N4 N5 Fe1 115.0(5) . . ?
C11 N5 Fe1 141.9(8) . . ?
C11 N5 N4 102.7(8) . . ?
N5 N4 C8 117.0(7) . . ?
C9 N4 N5 111.8(8) . . ?
C9 N4 C8 131.1(9) . . ?
N10 N9 C22 116.6(8) . . ?
C23 N9 N10 111.7(7) . . ?
C23 N9 C22 131.7(9) . . ?
N7 N6 Fe1 113.6(6) . . ?
C15 N6 Fe1 141.9(8) . . ?
C15 N6 N7 104.5(8) . . ?
N3 C4 N2 113.0(8) . . ?
N3 C4 C5 122.9(8) . . ?
C5 C4 N2 124.1(8) . . ?
C4 C5 H5 120.8 . . ?
C6 C5 C4 118.5(8) . . ?
C6 C5 H5 120.8 . . ?
C27B O3B C26B 121.9(18) . . ?
N8 C22 N9 113.9(8) . . ?
N8 C22 C21 124.3(8) . . ?
C21 C22 N9 121.8(9) . . ?
N3 C8 N4 111.7(8) . . ?
N3 C8 C7 125.9(8) . . ?
C7 C8 N4 122.4(8) . . ?
N8 C18 N7 112.7(9) . . ?
N8 C18 C19 122.8(10) . . ?
C19 C18 N7 124.5(9) . . ?
C5 C6 C7 120.0(9) . . ?
C5 C6 C12 121.3(8) . . ?
C7 C6 C12 118.6(9) . . ?
N1 C1 H1 124.4 . . ?
N1 C1 C2 111.2(9) . . ?
C2 C1 H1 124.4 . . ?
C8 C7 C6 116.5(8) . . ?
C8 C7 H7 121.8 . . ?
C6 C7 H7 121.8 . . ?
C1 C2 H2 127.4 . . ?
C3 C2 C1 105.3(9) . . ?
C3 C2 H2 127.4 . . ?
O1 C12 C6 109.1(7) . . ?
O1 C12 H12A 109.9 . . ?
O1 C12 H12B 109.9 . . ?
C6 C12 H12A 109.9 . . ?
C6 C12 H12B 109.9 . . ?
H12A C12 H12B 108.3 . . ?
C22 C21 H21 121.9 . . ?
C22 C21 C20 116.1(9) . . ?
C20 C21 H21 121.9 . . ?
N2 C3 H3 126.0 . . ?
C2 C3 N2 108.1(9) . . ?
C2 C3 H3 126.0 . . ?
C18 C19 H19 121.0 . . ?
C18 C19 C20 118.0(9) . . ?
C20 C19 H19 121.0 . . ?
N4 C9 H9 126.6 . . ?
C10 C9 N4 106.8(9) . . ?
C10 C9 H9 126.6 . . ?
N10 C25 H25 124.5 . . ?
N10 C25 C24 111.1(9) . . ?
C24 C25 H25 124.5 . . ?
O1 C13 C14 111.0(10) . . ?
O2 C13 O1 122.9(10) . . ?
O2 C13 C14 126.1(11) . . ?
C9 C10 H10 127.0 . . ?
C9 C10 C11 106.0(9) . . ?
C11 C10 H10 127.0 . . ?
C21 C20 C26B 124.9(11) . . ?
C21 C20 C26A 124.9(11) . . ?
C21 C20 C26C 124.9(11) . . ?
C19 C20 C21 120.5(9) . . ?
C19 C20 C26B 114.5(9) . . ?
C19 C20 C26A 114.5(9) . . ?
C19 C20 C26C 114.5(9) . . ?
N6 C15 H15 124.7 . . ?
N6 C15 C16 110.7(11) . . ?
C16 C15 H15 124.7 . . ?
N5 C11 C10 112.7(9) . . ?
N5 C11 H11 123.7 . . ?
C10 C11 H11 123.7 . . ?
N9 C23 H23 127.0 . . ?
N9 C23 C24 106.1(10) . . ?
C24 C23 H23 126.9 . . ?
N7 C17 H17 126.6 . . ?
C16 C17 N7 106.8(11) . . ?
C16 C17 H17 126.6 . . ?
C25 C24 C23 106.6(9) . . ?
C25 C24 H24 126.7 . . ?
C23 C24 H24 126.7 . . ?
C15 C16 H16 126.5 . . ?
C17 C16 C15 107.0(12) . . ?
C17 C16 H16 126.5 . . ?
C13 C14 H14A 109.5 . . ?
C13 C14 H14B 109.5 . . ?
C13 C14 H14C 109.5 . . ?
H14A C14 H14B 109.5 . . ?
H14A C14 H14C 109.5 . . ?
H14B C14 H14C 109.5 . . ?
O3B C26B C20 110.9(12) . . ?
O3B C26B H26A 109.5 . . ?
O3B C26B H26B 109.5 . . ?
C20 C26B H26A 109.5 . . ?
C20 C26B H26B 109.5 . . ?
H26A C26B H26B 108.0 . . ?
N11 C01E C01I 175(2) . . ?
C01E C01I H01A 109.5 . . ?
C01E C01I H01B 109.5 . . ?
C01E C01I H01C 109.5 . . ?
H01A C01I H01B 109.5 . . ?
H01A C01I H01C 109.5 . . ?
H01B C01I H01C 109.5 . . ?
O3B C27B C28B 119.3(16) . . ?
O4B C27B O3B 121.1(18) . . ?
O4B C27B C28B 119.6(18) . . ?
C27B C28B H28A 109.5 . . ?
C27B C28B H28B 109.5 . . ?
C27B C28B H28C 109.5 . . ?
H28A C28B H28B 109.5 . . ?
H28A C28B H28C 109.5 . . ?
H28B C28B H28C 109.5 . . ?
C27A O3A C26A 115(3) . . ?
O3A C27A C28A 122(3) . . ?
O4A C27A O3A 120(2) . . ?
O4A C27A C28A 119(2) . . ?
C27A C28A H28D 109.5 . . ?
C27A C28A H28E 109.5 . . ?
C27A C28A H28F 109.5 . . ?
H28D C28A H28E 109.5 . . ?
H28D C28A H28F 109.5 . . ?
H28E C28A H28F 109.5 . . ?
C20 C26A H26C 110.5 . . ?
C20 C26A H26D 110.5 . . ?
O3A C26A C20 106.2(18) . . ?
O3A C26A H26C 110.5 . . ?
O3A C26A H26D 110.5 . . ?
H26C C26A H26D 108.7 . . ?
C20 C26C H26E 109.6 . . ?
C20 C26C H26F 109.6 . . ?
H26E C26C H26F 108.1 . . ?
O3C C26C C20 110(2) . . ?
O3C C26C H26E 109.6 . . ?
O3C C26C H26F 109.6 . . ?
C27C O3C C26C 121(3) . . ?
O3C C27C C28C 122(3) . . ?
O4C C27C O3C 120(2) . . ?
O4C C27C C28C 118(2) . . ?
C27C C28C H28G 109.5 . . ?
C27C C28C H28H 109.5 . . ?
C27C C28C H28I 109.5 . . ?
H28G C28C H28H 109.5 . . ?
H28G C28C H28I 109.5 . . ?
H28H C28C H28I 109.5 . . ?

loop_
_geom_bond_atom_site_label_1
_geom_bond_atom_site_label_2
_geom_bond_distance
_geom_bond_site_symmetry_2
_geom_bond_publ_flag
Fe1 N3 2.118(7) . ?
Fe1 N8 2.112(7) . ?
Fe1 N10 2.178(8) . ?
Fe1 N1 2.180(7) . ?
Fe1 N5 2.172(7) . ?
Fe1 N6 2.198(8) . ?
Cl1 O6 1.426(7) . ?
Cl1 O5 1.402(7) . ?
Cl1 O8 1.452(9) . ?
Cl1 O7 1.375(8) . ?
Cl2 O11 1.408(11) . ?
Cl2 O12 1.436(11) . ?
Cl2 O10 1.424(12) . ?
Cl2 O9 1.399(12) . ?
Cl2 O13 1.408(18) . ?
Cl2 O15 1.41(2) . ?
Cl2 O14 1.406(18) . ?
Cl2 O21 1.430(16) . ?
O1 C12 1.418(9) . ?
O1 C13 1.351(11) . ?
N3 C4 1.341(9) . ?
N3 C8 1.329(10) . ?
N7 N6 1.378(10) . ?
N7 C18 1.401(12) . ?
N7 C17 1.355(11) . ?
N8 C22 1.316(10) . ?
N8 C18 1.353(10) . ?
N10 N9 1.371(9) . ?
N10 C25 1.356(10) . ?
N2 N1 1.400(9) . ?
N2 C4 1.403(10) . ?
N2 C3 1.367(10) . ?
N1 C1 1.317(11) . ?
N5 N4 1.388(9) . ?
N5 C11 1.349(10) . ?
N4 C8 1.444(10) . ?
N4 C9 1.369(10) . ?
N9 C22 1.430(10) . ?
N9 C23 1.345(11) . ?
N6 C15 1.316(12) . ?
O2 C13 1.215(11) . ?
C4 C5 1.394(11) . ?
C5 H5 0.9300 . ?
C5 C6 1.372(11) . ?
O3B C26B 1.414(9) . ?
O3B C27B 1.317(10) . ?
C22 C21 1.392(12) . ?
C8 C7 1.374(11) . ?
C18 C19 1.367(12) . ?
C6 C7 1.388(11) . ?
C6 C12 1.510(11) . ?
C1 H1 0.9300 . ?
C1 C2 1.435(12) . ?
C7 H7 0.9300 . ?
C2 H2 0.9300 . ?
C2 C3 1.356(13) . ?
C12 H12A 0.9700 . ?
C12 H12B 0.9700 . ?
C21 H21 0.9300 . ?
C21 C20 1.396(12) . ?
C3 H3 0.9300 . ?
C19 H19 0.9300 . ?
C19 C20 1.390(13) . ?
C9 H9 0.9300 . ?
C9 C10 1.361(13) . ?
C25 H25 0.9300 . ?
C25 C24 1.360(14) . ?
C13 C14 1.488(14) . ?
C10 H10 0.9300 . ?
C10 C11 1.387(14) . ?
C20 C26B 1.503(14) . ?
C20 C26A 1.503(14) . ?
C20 C26C 1.503(14) . ?
C15 H15 0.9300 . ?
C15 C16 1.398(14) . ?
C11 H11 0.9300 . ?
C23 H23 0.9300 . ?
C23 C24 1.392(13) . ?
C17 H17 0.9300 . ?
C17 C16 1.330(15) . ?
C24 H24 0.9300 . ?
C16 H16 0.9300 . ?
C14 H14A 0.9600 . ?
C14 H14B 0.9600 . ?
C14 H14C 0.9600 . ?
C26B H26A 0.9700 . ?
C26B H26B 0.9700 . ?
C01E N11 1.143(19) . ?
C01E C01I 1.42(2) . ?
C01I H01A 0.9600 . ?
C01I H01B 0.9600 . ?
C01I H01C 0.9600 . ?
O4B C27B 1.216(10) . ?
C27B C28B 1.510(10) . ?
C28B H28A 0.9600 . ?
C28B H28B 0.9600 . ?
C28B H28C 0.9600 . ?
O3A C27A 1.318(10) . ?
O3A C26A 1.421(10) . ?
C27A C28A 1.514(11) . ?
C27A O4A 1.226(10) . ?
C28A H28D 0.9600 . ?
C28A H28E 0.9600 . ?
C28A H28F 0.9600 . ?
C26A H26C 0.9700 . ?
C26A H26D 0.9700 . ?
C26C H26E 0.9700 . ?
C26C H26F 0.9700 . ?
C26C O3C 1.426(10) . ?
O3C C27C 1.319(10) . ?
C27C O4C 1.226(10) . ?
C27C C28C 1.519(11) . ?
C28C H28G 0.9600 . ?
C28C H28H 0.9600 . ?
C28C H28I 0.9600 . ?

loop_
_geom_torsion_atom_site_label_1
_geom_torsion_atom_site_label_2
_geom_torsion_atom_site_label_3
_geom_torsion_atom_site_label_4
_geom_torsion
_geom_torsion_site_symmetry_1
_geom_torsion_site_symmetry_2
_geom_torsion_site_symmetry_3
_geom_torsion_site_symmetry_4
_geom_torsion_publ_flag
Fe1 N3 C4 N2 -5.4(9) . . . . ?
Fe1 N3 C4 C5 174.2(6) . . . . ?
Fe1 N3 C8 N4 6.7(9) . . . . ?
Fe1 N3 C8 C7 -175.2(7) . . . . ?
Fe1 N8 C22 N9 -3.8(9) . . . . ?
Fe1 N8 C22 C21 178.1(6) . . . . ?
Fe1 N8 C18 N7 1.9(9) . . . . ?
Fe1 N8 C18 C19 -179.8(7) . . . . ?
Fe1 N10 N9 C22 -4.2(8) . . . . ?
Fe1 N10 N9 C23 176.2(6) . . . . ?
Fe1 N10 C25 C24 -176.6(7) . . . . ?
Fe1 N1 C1 C2 178.1(7) . . . . ?
Fe1 N5 N4 C8 4.3(9) . . . . ?
Fe1 N5 N4 C9 -173.9(6) . . . . ?
Fe1 N5 C11 C10 170.6(7) . . . . ?
Fe1 N6 C15 C16 179.2(9) . . . . ?
N3 C4 C5 C6 0.4(13) . . . . ?
N3 C8 C7 C6 1.5(13) . . . . ?
N7 N6 C15 C16 -0.3(12) . . . . ?
N7 C18 C19 C20 -178.4(8) . . . . ?
N7 C17 C16 C15 -2.2(15) . . . . ?
N8 C22 C21 C20 -0.2(13) . . . . ?
N8 C18 C19 C20 3.6(14) . . . . ?
N10 N9 C22 N8 5.1(10) . . . . ?
N10 N9 C22 C21 -176.6(7) . . . . ?
N10 N9 C23 C24 2.0(11) . . . . ?
N10 C25 C24 C23 2.5(12) . . . . ?
N2 N1 C1 C2 -0.2(10) . . . . ?
N2 C4 C5 C6 180.0(7) . . . . ?
N1 N2 C4 N3 1.9(10) . . . . ?
N1 N2 C4 C5 -177.8(7) . . . . ?
N1 N2 C3 C2 0.3(11) . . . . ?
N1 C1 C2 C3 0.4(11) . . . . ?
N5 N4 C8 N3 -7.0(10) . . . . ?
N5 N4 C8 C7 174.8(8) . . . . ?
N5 N4 C9 C10 0.3(11) . . . . ?
N4 N5 C11 C10 -1.3(11) . . . . ?
N4 C8 C7 C6 179.5(7) . . . . ?
N4 C9 C10 C11 -1.1(12) . . . . ?
N9 N10 C25 C24 -1.2(10) . . . . ?
N9 C22 C21 C20 -178.3(8) . . . . ?
N9 C23 C24 C25 -2.7(12) . . . . ?
N6 N7 C18 N8 -2.1(11) . . . . ?
N6 N7 C18 C19 179.7(8) . . . . ?
N6 N7 C17 C16 2.2(13) . . . . ?
N6 C15 C16 C17 1.6(15) . . . . ?
C4 N3 C8 N4 -179.7(6) . . . . ?
C4 N3 C8 C7 -1.6(12) . . . . ?
C4 N2 N1 Fe1 2.2(9) . . . . ?
C4 N2 N1 C1 -179.0(7) . . . . ?
C4 N2 C3 C2 179.1(8) . . . . ?
C4 C5 C6 C7 -0.4(13) . . . . ?
C4 C5 C6 C12 177.4(8) . . . . ?
C5 C6 C7 C8 -0.4(13) . . . . ?
C5 C6 C12 O1 51.7(11) . . . . ?
C22 N8 C18 N7 179.2(7) . . . . ?
C22 N8 C18 C19 -2.5(12) . . . . ?
C22 N9 C23 C24 -177.5(8) . . . . ?
C22 C21 C20 C19 1.3(14) . . . . ?
C22 C21 C20 C26B 178.8(10) . . . . ?
C22 C21 C20 C26A 178.8(10) . . . . ?
C22 C21 C20 C26C 178.8(10) . . . . ?
C8 N3 C4 N2 -179.1(7) . . . . ?
C8 N3 C4 C5 0.6(12) . . . . ?
C8 N4 C9 C10 -177.6(9) . . . . ?
C18 N7 N6 Fe1 1.3(9) . . . . ?
C18 N7 N6 C15 -179.0(8) . . . . ?
C18 N7 C17 C16 179.8(10) . . . . ?
C18 N8 C22 N9 179.0(6) . . . . ?
C18 N8 C22 C21 0.8(12) . . . . ?
C18 C19 C20 C21 -2.9(15) . . . . ?
C18 C19 C20 C26B 179.3(10) . . . . ?
C18 C19 C20 C26A 179.3(10) . . . . ?
C18 C19 C20 C26C 179.3(10) . . . . ?
C1 C2 C3 N2 -0.4(11) . . . . ?
C7 C6 C12 O1 -130.5(8) . . . . ?
C12 O1 C13 O2 2.5(13) . . . . ?
C12 O1 C13 C14 -177.6(9) . . . . ?
C12 C6 C7 C8 -178.3(8) . . . . ?
C21 C20 C26B O3B 31(2) . . . . ?
C21 C20 C26A O3A -6(3) . . . . ?
C21 C20 C26C O3C 25(4) . . . . ?
C3 N2 N1 Fe1 -178.9(6) . . . . ?
C3 N2 N1 C1 0.0(10) . . . . ?
C3 N2 C4 N3 -176.8(8) . . . . ?
C3 N2 C4 C5 3.6(14) . . . . ?
C19 C20 C26B O3B -152(2) . . . . ?
C19 C20 C26A O3A 172(3) . . . . ?
C19 C20 C26C O3C -157(4) . . . . ?
C9 N4 C8 N3 170.9(9) . . . . ?
C9 N4 C8 C7 -7.3(14) . . . . ?
C9 C10 C11 N5 1.5(12) . . . . ?
C25 N10 N9 C22 179.1(6) . . . . ?
C25 N10 N9 C23 -0.5(10) . . . . ?
C13 O1 C12 C6 -171.3(8) . . . . ?
C20 C26C O3C C27C 144(5) . . . . ?
C11 N5 N4 C8 178.9(7) . . . . ?
C11 N5 N4 C9 0.6(10) . . . . ?
C23 N9 C22 N8 -175.3(9) . . . . ?
C23 N9 C22 C21 2.9(13) . . . . ?
C17 N7 N6 Fe1 179.2(7) . . . . ?
C17 N7 N6 C15 -1.1(11) . . . . ?
C17 N7 C18 N8 -179.5(9) . . . . ?
C17 N7 C18 C19 2.3(15) . . . . ?
C26B O3B C27B O4B -3(4) . . . . ?
C26B O3B C27B C28B 179(3) . . . . ?
C27B O3B C26B C20 -170(2) . . . . ?
C27A O3A C26A C20 -170(3) . . . . ?
C26A O3A C27A C28A -154(5) . . . . ?
C26A O3A C27A O4A 27(5) . . . . ?
C26C O3C C27C O4C 17(7) . . . . ?
C26C O3C C27C C28C -162(6) . . . . ?
